data_7133320
loop_
_publ_author_name
'Katzer, Nicholas J.'
'Kaur, Mandeep'
'Sen, Asmita'
'Nimaiyar, Rupal'
'Autschbach, Jochen'
'Arnold, Polly L.'
'Hintermair, Ulrich'

_publ_section_title
;
 Tetraphenylpentalenide organolanthanide complexes.
;
_journal_issue 72
_journal_name_full 'Chemical communications (Cambridge, England)'
_journal_page_first 9749
_journal_page_last 9752
_journal_paper_doi 10.1039/d4cc02570a
_journal_volume 60
_journal_year 2024
_chemical_formula_moiety 'C40 H42 Li2 O4'
_chemical_formula_sum 'C40 H42 Li2 O4'
_chemical_formula_weight 600.61
_space_group_crystal_system monoclinic
_space_group_IT_number 14
_space_group_name_Hall '-P 2ybc'
_space_group_name_H-M_alt 'P 1 21/c 1'
_atom_sites_solution_hydrogens geom
_atom_sites_solution_primary dual
_audit_creation_method SHELXL-2019/3
_audit_update_record
;
2024-02-14 deposited with the CCDC.	2024-07-09 downloaded from the CCDC.
;
_cell_angle_alpha 90
_cell_angle_beta 94.807(3)
_cell_angle_gamma 90
_cell_formula_units_Z 2
_cell_length_a 10.8476(4)
_cell_length_b 10.0967(4)
_cell_length_c 15.5113(5)
_cell_measurement_reflns_used 5549
_cell_measurement_temperature 150(2)
_cell_measurement_theta_max 28.8060
_cell_measurement_theta_min 3.3060
_cell_volume 1692.90(11)
_computing_cell_refinement 'CrysAlisPro 1.171.42.94a (Rigaku OD, 2023)'
_computing_data_collection 'CrysAlisPro 1.171.42.94a (Rigaku OD, 2023)'
_computing_data_reduction 'CrysAlisPro 1.171.42.94a (Rigaku OD, 2023)'
_computing_molecular_graphics 'ORTEP3 for Windows - Farrugia, L. J. J. Appl. Crystallogr. 1997, 30, 565'
_computing_publication_material
;
 'WinGX publication routines, Farrugia, 
 L. J., J. Appl. Crystallogr., 1999, 32, 837-838
;
_computing_structure_refinement
;
 SHELXL-2019/2 (Sheldrick, 2019)
 Sheldrick GM (2008) Acta Crystallogr A64:112--122 and 
 C. B. H\"ubschle, G. M. Sheldrick and B. Dittrich
 ShelXle: a Qt graphical user interface for SHELXL
 J. Appl. Cryst., 44, (2011) 1281-1284.
;
_computing_structure_solution
; 
 SHELXT
 Sheldrick, G. M. (2008). Acta Cryst. A64, 112-122.
;
_diffrn_ambient_environment N~2~
_diffrn_ambient_temperature 149.9(7)
_diffrn_detector 'CCD plate'
_diffrn_detector_area_resol_mean 8.0734
_diffrn_detector_type EosS2
_diffrn_measured_fraction_theta_full 0.999
_diffrn_measured_fraction_theta_max 0.875
_diffrn_measurement_device 'four-circle diffractometer'
_diffrn_measurement_device_type 'New Xcalibur, EosS2'
_diffrn_measurement_method '\w scans'
_diffrn_radiation_monochromator graphite
_diffrn_radiation_probe x-ray
_diffrn_radiation_type 'Mo K\a'
_diffrn_radiation_wavelength 0.71073
_diffrn_reflns_av_R_equivalents 0.0257
_diffrn_reflns_av_unetI/netI 0.0319
_diffrn_reflns_Laue_measured_fraction_full 0.999
_diffrn_reflns_Laue_measured_fraction_max 0.875
_diffrn_reflns_limit_h_max 14
_diffrn_reflns_limit_h_min -14
_diffrn_reflns_limit_k_max 12
_diffrn_reflns_limit_k_min -13
_diffrn_reflns_limit_l_max 20
_diffrn_reflns_limit_l_min -21
_diffrn_reflns_number 15817
_diffrn_reflns_point_group_measured_fraction_full 0.999
_diffrn_reflns_point_group_measured_fraction_max 0.875
_diffrn_reflns_theta_full 25.242
_diffrn_reflns_theta_max 29.541
_diffrn_reflns_theta_min 2.990
_diffrn_source 'fine-focus sealed X-ray tube'
_diffrn_source_type 'Enhance (Mo) X-ray Source'
_exptl_absorpt_coefficient_mu 0.073
_exptl_absorpt_correction_T_max 1.00000
_exptl_absorpt_correction_T_min 0.95431
_exptl_absorpt_correction_type multi-scan
_exptl_absorpt_process_details
;
CrysAlisPro 1.171.42.94a (Rigaku Oxford Diffraction, 2023)
Empirical absorption correction using spherical harmonics,
implemented in SCALE3 ABSPACK scaling algorithm.
;
_exptl_crystal_colour yellow
_exptl_crystal_density_diffrn 1.178
_exptl_crystal_description block
_exptl_crystal_F_000 640
_exptl_crystal_size_max 0.700
_exptl_crystal_size_mid 0.550
_exptl_crystal_size_min 0.380
_refine_diff_density_max 0.626
_refine_diff_density_min -0.369
_refine_diff_density_rms 0.046
_refine_ls_extinction_method none
_refine_ls_goodness_of_fit_ref 1.027
_refine_ls_hydrogen_treatment constr
_refine_ls_matrix_type full
_refine_ls_number_parameters 220
_refine_ls_number_reflns 4135
_refine_ls_number_restraints 12
_refine_ls_restrained_S_all 1.028
_refine_ls_R_factor_all 0.0752
_refine_ls_R_factor_gt 0.0557
_refine_ls_shift/su_max 0.000
_refine_ls_shift/su_mean 0.000
_refine_ls_structure_factor_coef Fsqd
_refine_ls_weighting_details 'w=1/[\s^2^(Fo^2^)+(0.0580P)^2^+0.9346P] where P=(Fo^2^+2Fc^2^)/3'
_refine_ls_weighting_scheme calc
_refine_ls_wR_factor_gt 0.1275
_refine_ls_wR_factor_ref 0.1384
_reflns_Friedel_coverage 0.000
_reflns_number_gt 3200
_reflns_number_total 4135
_reflns_threshold_expression 'I > 2\s(I)'
_cod_data_source_file d4cc02570a2.cif
_cod_data_source_block e23uh11
_cod_depositor_comments 'Adding full bibliography for 7133320--7133330.cif.'
_cod_original_sg_symbol_H-M 'P 21/c'
_cod_database_code 7133320
_shelx_shelxl_version_number 2019/3
_shelx_space_group_comment
;
The symmetry employed for this shelxl refinement is uniquely defined
by the following loop, which should always be used as a source of
symmetry information in preference to the above space-group names.
They are only intended as comments.
;
_shelx_estimated_absorpt_t_min 0.950
_shelx_estimated_absorpt_t_max 0.973
_oxdiff_exptl_absorpt_empirical_full_min 0.891
_oxdiff_exptl_absorpt_empirical_full_max 1.111
_oxdiff_exptl_absorpt_empirical_details
;
Empirical correction (ABSPACK) includes:
- Absorption correction using spherical harmonics
- Frame scaling
;

loop_
_space_group_symop_operation_xyz
'x, y, z'
'-x, y+1/2, -z+1/2'
'-x, -y, -z'
'x, -y-1/2, z-1/2'

loop_
_atom_site_label
_atom_site_type_symbol
_atom_site_fract_x
_atom_site_fract_y
_atom_site_fract_z
_atom_site_U_iso_or_equiv
_atom_site_adp_type
_atom_site_occupancy
_atom_site_site_symmetry_order
_atom_site_calc_flag
_atom_site_refinement_flags_posn
_atom_site_refinement_flags_adp
_atom_site_refinement_flags_occupancy
_atom_site_disorder_assembly
_atom_site_disorder_group
Li Li 0.4304(3) 0.5423(3) 0.62555(17) 0.0276(6) Uani 1 1 d . . . . .
C1 C 0.55380(13) 0.46739(14) 0.52114(9) 0.0175(3) Uani 1 1 d . . . . .
C2 C 0.62105(13) 0.56329(15) 0.57598(9) 0.0190(3) Uani 1 1 d . . . . .
C3 C 0.72413(13) 0.54534(15) 0.64282(9) 0.0210(3) Uani 1 1 d . . . . .
C4 C 0.73232(15) 0.43307(17) 0.69622(10) 0.0268(4) Uani 1 1 d . . . . .
H4 H 0.674817 0.362864 0.685318 0.032 Uiso 1 1 calc R U . . .
C5 C 0.82265(17) 0.42244(19) 0.76463(11) 0.0355(4) Uani 1 1 d . . . . .
H5 H 0.825413 0.346232 0.800667 0.043 Uiso 1 1 calc R U . . .
C6 C 0.90876(17) 0.5224(2) 0.78058(12) 0.0396(5) Uani 1 1 d . . . . .
H6 H 0.970515 0.515274 0.827524 0.047 Uiso 1 1 calc R U . . .
C7 C 0.90428(16) 0.6326(2) 0.72779(12) 0.0369(4) Uani 1 1 d . . . . .
H7 H 0.964074 0.700749 0.738041 0.044 Uiso 1 1 calc R U . . .
C8 C 0.81313(14) 0.64476(17) 0.65977(11) 0.0280(4) Uani 1 1 d . . . . .
H8 H 0.811091 0.721515 0.624261 0.034 Uiso 1 1 calc R U . . .
C9 C 0.55525(13) 0.68364(15) 0.56476(9) 0.0199(3) Uani 1 1 d . . . . .
H9 H 0.581378 0.764903 0.591223 0.024 Uiso 1 1 calc R U . . .
C10 C 0.44509(13) 0.66847(14) 0.50903(9) 0.0186(3) Uani 1 1 d . . . . .
C11 C 0.34723(13) 0.76793(14) 0.49963(9) 0.0186(3) Uani 1 1 d . . . . .
C12 C 0.37212(14) 0.90130(16) 0.52100(10) 0.0248(3) Uani 1 1 d . . . . .
H12 H 0.453732 0.925726 0.542025 0.030 Uiso 1 1 calc R U . . .
C13 C 0.28158(15) 0.99791(16) 0.51238(10) 0.0270(4) Uani 1 1 d . . . . .
H13 H 0.301937 1.086964 0.527350 0.032 Uiso 1 1 calc R U . . .
C14 C 0.16164(15) 0.96608(17) 0.48217(11) 0.0282(4) Uani 1 1 d . . . . .
H14 H 0.099878 1.032745 0.474562 0.034 Uiso 1 1 calc R U . . .
C15 C 0.13352(15) 0.83467(17) 0.46322(11) 0.0286(4) Uani 1 1 d . . . . .
H15 H 0.050986 0.811022 0.444030 0.034 Uiso 1 1 calc R U . . .
C16 C 0.22401(14) 0.73706(16) 0.47182(10) 0.0236(3) Uani 1 1 d . . . . .
H16 H 0.202132 0.647782 0.458655 0.028 Uiso 1 1 calc R U . . .
O1 O 0.28341(11) 0.44431(13) 0.65272(8) 0.0346(3) Uani 1 1 d . . . . .
O2 O 0.42673(12) 0.61222(14) 0.74512(7) 0.0383(3) Uani 1 1 d . . . . .
C17 C 0.1913(2) 0.3841(3) 0.59510(14) 0.0548(6) Uani 1 1 d . . . . .
H17A H 0.123790 0.447042 0.581322 0.082 Uiso 1 1 calc R U . . .
H17B H 0.159084 0.305277 0.622431 0.082 Uiso 1 1 calc R U . . .
H17C H 0.227630 0.358423 0.541796 0.082 Uiso 1 1 calc R U . . .
C18 C 0.23775(19) 0.4961(2) 0.72881(13) 0.0449(5) Uani 1 1 d . . . . .
H18A H 0.187503 0.428382 0.755905 0.054 Uiso 0.862(13) 1 calc R U P A 1
H18B H 0.184608 0.574057 0.714306 0.054 Uiso 0.862(13) 1 calc R U P A 1
H18C H 0.155939 0.537548 0.714176 0.054 Uiso 0.138(13) 1 calc R U P A 2
H18D H 0.226967 0.423247 0.770201 0.054 Uiso 0.138(13) 1 calc R U P A 2
C19 C 0.3456(5) 0.5356(4) 0.7903(2) 0.0425(10) Uani 0.862(13) 1 d . U P A 1
H19A H 0.316415 0.587464 0.838786 0.051 Uiso 0.862(13) 1 calc R U P A 1
H19B H 0.388672 0.455690 0.814376 0.051 Uiso 0.862(13) 1 calc R U P A 1
C19A C 0.3121(16) 0.582(3) 0.7638(16) 0.040(5) Uani 0.138(13) 1 d . U P A 2
H19C H 0.319995 0.559242 0.826134 0.048 Uiso 0.138(13) 1 calc R U P A 2
H19D H 0.266076 0.666640 0.759145 0.048 Uiso 0.138(13) 1 calc R U P A 2
C20 C 0.52980(18) 0.6597(2) 0.79790(11) 0.0379(4) Uani 1 1 d . . . . .
H20A H 0.575590 0.723388 0.765186 0.057 Uiso 1 1 calc R U . . .
H20B H 0.584014 0.585335 0.816026 0.057 Uiso 1 1 calc R U . . .
H20C H 0.501292 0.703175 0.849095 0.057 Uiso 1 1 calc R U . . .

loop_
_atom_site_aniso_label
_atom_site_aniso_U_11
_atom_site_aniso_U_22
_atom_site_aniso_U_33
_atom_site_aniso_U_23
_atom_site_aniso_U_13
_atom_site_aniso_U_12
Li 0.0264(14) 0.0352(15) 0.0214(13) -0.0001(11) 0.0041(10) -0.0019(11)
C1 0.0156(6) 0.0231(7) 0.0137(6) 0.0004(5) 0.0016(5) -0.0010(5)
C2 0.0168(7) 0.0228(7) 0.0173(7) -0.0015(6) 0.0006(5) -0.0019(5)
C3 0.0168(7) 0.0273(8) 0.0186(7) -0.0069(6) -0.0003(5) 0.0015(6)
C4 0.0256(8) 0.0282(8) 0.0255(8) -0.0049(7) -0.0038(6) 0.0038(6)
C5 0.0386(10) 0.0403(10) 0.0261(8) -0.0024(8) -0.0070(7) 0.0139(8)
C6 0.0296(9) 0.0552(12) 0.0312(9) -0.0133(9) -0.0140(7) 0.0111(8)
C7 0.0224(8) 0.0480(11) 0.0389(10) -0.0168(9) -0.0058(7) -0.0030(8)
C8 0.0207(8) 0.0337(9) 0.0291(8) -0.0061(7) -0.0001(6) -0.0021(6)
C9 0.0192(7) 0.0216(7) 0.0190(7) -0.0021(6) 0.0016(5) -0.0025(6)
C10 0.0179(7) 0.0220(7) 0.0160(6) -0.0001(6) 0.0016(5) -0.0017(5)
C11 0.0207(7) 0.0216(7) 0.0136(6) 0.0011(5) 0.0017(5) 0.0005(6)
C12 0.0207(7) 0.0247(8) 0.0285(8) 0.0023(6) -0.0004(6) -0.0021(6)
C13 0.0303(9) 0.0215(8) 0.0290(8) -0.0013(6) 0.0012(7) 0.0006(6)
C14 0.0262(8) 0.0291(9) 0.0293(8) -0.0010(7) 0.0023(6) 0.0092(7)
C15 0.0185(7) 0.0350(9) 0.0318(9) -0.0058(7) -0.0010(6) 0.0030(6)
C16 0.0218(8) 0.0250(8) 0.0240(7) -0.0047(6) 0.0012(6) -0.0002(6)
O1 0.0368(7) 0.0384(7) 0.0300(6) -0.0055(5) 0.0119(5) -0.0117(5)
O2 0.0376(7) 0.0556(8) 0.0226(6) -0.0061(6) 0.0073(5) -0.0099(6)
C17 0.0492(13) 0.0751(16) 0.0403(11) -0.0026(11) 0.0053(10) -0.0301(12)
C18 0.0433(11) 0.0492(12) 0.0458(11) -0.0077(9) 0.0259(9) -0.0108(9)
C19 0.067(2) 0.0388(16) 0.0247(14) -0.0023(11) 0.0187(14) -0.0135(14)
C19A 0.028(7) 0.059(9) 0.035(8) -0.007(7) 0.016(6) 0.012(6)
C20 0.0396(10) 0.0486(11) 0.0253(9) -0.0091(8) 0.0021(7) 0.0024(9)

loop_
_atom_type_symbol
_atom_type_description
_atom_type_scat_dispersion_real
_atom_type_scat_dispersion_imag
_atom_type_scat_source
C C 0.0033 0.0016 'International Tables Vol C Tables 4.2.6.8 and 6.1.1.4'
H H 0.0000 0.0000 'International Tables Vol C Tables 4.2.6.8 and 6.1.1.4'
Li Li -0.0003 0.0001 'International Tables Vol C Tables 4.2.6.8 and 6.1.1.4'
O O 0.0106 0.0060 'International Tables Vol C Tables 4.2.6.8 and 6.1.1.4'

loop_
_geom_angle_atom_site_label_1
_geom_angle_atom_site_label_2
_geom_angle_atom_site_label_3
_geom_angle
_geom_angle_site_symmetry_1
_geom_angle_site_symmetry_3
_geom_angle_publ_flag
O1 Li O2 84.15(11) . . ?
O1 Li C10 125.47(14) . . ?
O2 Li C10 124.19(15) . . ?
O1 Li C9 162.07(16) . . ?
O2 Li C9 103.13(13) . . ?
C10 Li C9 37.23(7) . . ?
O1 Li C2 154.41(16) . . ?
O2 Li C2 111.82(13) . . ?
C10 Li C2 62.86(9) . . ?
C9 Li C2 36.52(7) . . ?
O1 Li C1 108.81(13) . 3_666 ?
O2 Li C1 161.38(16) . 3_666 ?
C10 Li C1 37.32(7) . 3_666 ?
C9 Li C1 60.68(8) . 3_666 ?
C2 Li C1 61.59(8) . 3_666 ?
O1 Li C1 121.11(14) . . ?
O2 Li C1 145.81(15) . . ?
C10 Li C1 62.22(8) . . ?
C9 Li C1 60.37(8) . . ?
C2 Li C1 36.71(6) . . ?
C1 Li C1 36.61(8) 3_666 . ?
O1 Li C19A 55.7(5) . . ?
O2 Li C19A 29.9(4) . . ?
C10 Li C19A 130.5(7) . . ?
C9 Li C19A 127.2(6) . . ?
C2 Li C19A 141.6(4) . . ?
C1 Li C19A 154.0(6) 3_666 . ?
C1 Li C19A 167.1(7) . . ?
O1 Li C18 28.68(7) . . ?
O2 Li C18 56.41(9) . . ?
C10 Li C18 132.26(13) . . ?
C9 Li C18 149.79(14) . . ?
C2 Li C18 163.65(14) . . ?
C1 Li C18 133.34(13) 3_666 . ?
C1 Li C18 148.96(14) . . ?
C19A Li C18 27.1(4) . . ?
O1 Li C19 56.75(10) . . ?
O2 Li C19 28.32(8) . . ?
C10 Li C19 143.98(17) . . ?
C9 Li C19 131.41(13) . . ?
C2 Li C19 133.68(16) . . ?
C1 Li C19 164.60(16) 3_666 . ?
C1 Li C19 152.69(18) . . ?
C18 Li C19 31.27(11) . . ?
C2 C1 C1 108.04(16) . 3_666 ?
C2 C1 C10 143.74(13) . 3_666 ?
C1 C1 C10 108.20(15) 3_666 3_666 ?
C2 C1 Li 122.36(12) . 3_666 ?
C1 C1 Li 72.26(12) 3_666 3_666 ?
C10 C1 Li 68.72(10) 3_666 3_666 ?
C2 C1 Li 70.25(10) . . ?
C1 C1 Li 71.13(12) 3_666 . ?
C10 C1 Li 123.79(12) 3_666 . ?
Li C1 Li 143.39(8) 3_666 . ?
C9 C2 C1 106.19(12) . . ?
C9 C2 C3 122.63(13) . . ?
C1 C2 C3 130.44(13) . . ?
C9 C2 Li 69.99(11) . . ?
C1 C2 Li 73.04(10) . . ?
C3 C2 Li 114.15(12) . . ?
C8 C3 C4 117.34(14) . . ?
C8 C3 C2 120.98(14) . . ?
C4 C3 C2 121.51(14) . . ?
C5 C4 C3 121.35(16) . . ?
C5 C4 H4 119.3 . . ?
C3 C4 H4 119.3 . . ?
C6 C5 C4 120.23(18) . . ?
C6 C5 H5 119.9 . . ?
C4 C5 H5 119.9 . . ?
C7 C6 C5 119.51(16) . . ?
C7 C6 H6 120.2 . . ?
C5 C6 H6 120.2 . . ?
C6 C7 C8 120.63(17) . . ?
C6 C7 H7 119.7 . . ?
C8 C7 H7 119.7 . . ?
C7 C8 C3 120.93(17) . . ?
C7 C8 H8 119.5 . . ?
C3 C8 H8 119.5 . . ?
C2 C9 C10 111.84(13) . . ?
C2 C9 Li 73.50(11) . . ?
C10 C9 Li 71.29(11) . . ?
C2 C9 H9 124.1 . . ?
C10 C9 H9 124.1 . . ?
Li C9 H9 122.7 . . ?
C9 C10 C1 105.58(12) . 3_666 ?
C9 C10 C11 123.59(13) . . ?
C1 C10 C11 130.12(13) 3_666 . ?
C9 C10 Li 71.48(11) . . ?
C1 C10 Li 73.96(11) 3_666 . ?
C11 C10 Li 111.93(12) . . ?
C16 C11 C12 116.32(14) . . ?
C16 C11 C10 122.91(13) . . ?
C12 C11 C10 120.74(13) . . ?
C13 C12 C11 122.10(14) . . ?
C13 C12 H12 118.9 . . ?
C11 C12 H12 118.9 . . ?
C12 C13 C14 120.61(15) . . ?
C12 C13 H13 119.7 . . ?
C14 C13 H13 119.7 . . ?
C13 C14 C15 118.54(15) . . ?
C13 C14 H14 120.7 . . ?
C15 C14 H14 120.7 . . ?
C14 C15 C16 121.13(15) . . ?
C14 C15 H15 119.4 . . ?
C16 C15 H15 119.4 . . ?
C15 C16 C11 121.23(15) . . ?
C15 C16 H16 119.4 . . ?
C11 C16 H16 119.4 . . ?
C18 O1 C17 113.93(15) . . ?
C18 O1 Li 109.96(13) . . ?
C17 O1 Li 128.69(14) . . ?
C19A O2 C20 131.1(9) . . ?
C19 O2 C20 113.4(2) . . ?
C19A O2 Li 102.3(8) . . ?
C19 O2 Li 109.41(15) . . ?
C20 O2 Li 125.76(13) . . ?
O1 C17 H17A 109.5 . . ?
O1 C17 H17B 109.5 . . ?
H17A C17 H17B 109.5 . . ?
O1 C17 H17C 109.5 . . ?
H17A C17 H17C 109.5 . . ?
H17B C17 H17C 109.5 . . ?
C19A C18 O1 110.7(8) . . ?
O1 C18 C19 108.61(19) . . ?
C19A C18 Li 69.6(8) . . ?
O1 C18 Li 41.36(9) . . ?
C19 C18 Li 74.79(13) . . ?
O1 C18 H18A 110.0 . . ?
C19 C18 H18A 110.0 . . ?
Li C18 H18A 145.9 . . ?
O1 C18 H18B 110.0 . . ?
C19 C18 H18B 110.0 . . ?
Li C18 H18B 100.8 . . ?
H18A C18 H18B 108.3 . . ?
C19A C18 H18C 109.5 . . ?
O1 C18 H18C 109.5 . . ?
Li C18 H18C 120.0 . . ?
C19A C18 H18D 109.5 . . ?
O1 C18 H18D 109.5 . . ?
Li C18 H18D 129.4 . . ?
H18C C18 H18D 108.1 . . ?
O2 C19 C18 108.5(3) . . ?
O2 C19 Li 42.26(11) . . ?
C18 C19 Li 73.94(14) . . ?
O2 C19 H19A 110.0 . . ?
C18 C19 H19A 110.0 . . ?
Li C19 H19A 146.6 . . ?
O2 C19 H19B 110.0 . . ?
C18 C19 H19B 110.0 . . ?
Li C19 H19B 100.6 . . ?
H19A C19 H19B 108.4 . . ?
C18 C19A O2 129.1(12) . . ?
C18 C19A Li 83.3(8) . . ?
O2 C19A Li 47.8(6) . . ?
C18 C19A H19C 105.0 . . ?
O2 C19A H19C 105.0 . . ?
Li C19A H19C 139.1 . . ?
C18 C19A H19D 105.0 . . ?
O2 C19A H19D 105.0 . . ?
Li C19A H19D 110.5 . . ?
H19C C19A H19D 105.9 . . ?
O2 C20 H20A 109.5 . . ?
O2 C20 H20B 109.5 . . ?
H20A C20 H20B 109.5 . . ?
O2 C20 H20C 109.5 . . ?
H20A C20 H20C 109.5 . . ?
H20B C20 H20C 109.5 . . ?

loop_
_geom_bond_atom_site_label_1
_geom_bond_atom_site_label_2
_geom_bond_distance
_geom_bond_site_symmetry_2
_geom_bond_publ_flag
Li O1 1.952(3) . ?
Li O2 1.988(3) . ?
Li C10 2.228(3) . ?
Li C9 2.231(3) . ?
Li C2 2.276(3) . ?
Li C1 2.298(3) 3_666 ?
Li C1 2.313(3) . ?
Li C19A 2.621(18) . ?
Li C18 2.777(3) . ?
Li C19 2.788(4) . ?
C1 C2 1.445(2) . ?
C1 C1 1.448(3) 3_666 ?
C1 C10 1.450(2) 3_666 ?
C2 C9 1.413(2) . ?
C2 C3 1.471(2) . ?
C3 C8 1.402(2) . ?
C3 C4 1.402(2) . ?
C4 C5 1.387(2) . ?
C4 H4 0.9500 . ?
C5 C6 1.384(3) . ?
C5 H5 0.9500 . ?
C6 C7 1.379(3) . ?
C6 H6 0.9500 . ?
C7 C8 1.390(2) . ?
C7 H7 0.9500 . ?
C8 H8 0.9500 . ?
C9 C10 1.423(2) . ?
C9 H9 0.9500 . ?
C10 C11 1.460(2) . ?
C11 C16 1.405(2) . ?
C11 C12 1.408(2) . ?
C12 C13 1.383(2) . ?
C12 H12 0.9500 . ?
C13 C14 1.383(2) . ?
C13 H13 0.9500 . ?
C14 C15 1.387(2) . ?
C14 H14 0.9500 . ?
C15 C16 1.389(2) . ?
C15 H15 0.9500 . ?
C16 H16 0.9500 . ?
O1 C18 1.418(2) . ?
O1 C17 1.420(2) . ?
O2 C19A 1.336(17) . ?
O2 C19 1.403(3) . ?
O2 C20 1.413(2) . ?
C17 H17A 0.9800 . ?
C17 H17B 0.9800 . ?
C17 H17C 0.9800 . ?
C18 C19A 1.274(19) . ?
C18 C19 1.500(5) . ?
C18 H18A 0.9900 . ?
C18 H18B 0.9900 . ?
C18 H18C 0.9900 . ?
C18 H18D 0.9900 . ?
C19 H19A 0.9900 . ?
C19 H19B 0.9900 . ?
C19A H19C 0.9900 . ?
C19A H19D 0.9900 . ?
C20 H20A 0.9800 . ?
C20 H20B 0.9800 . ?
C20 H20C 0.9800 . ?

loop_
_geom_torsion_atom_site_label_1
_geom_torsion_atom_site_label_2
_geom_torsion_atom_site_label_3
_geom_torsion_atom_site_label_4
_geom_torsion
_geom_torsion_site_symmetry_1
_geom_torsion_site_symmetry_2
_geom_torsion_site_symmetry_3
_geom_torsion_site_symmetry_4
_geom_torsion_publ_flag
C1 C1 C2 C9 -1.12(18) 3_666 . . . ?
C10 C1 C2 C9 176.81(18) 3_666 . . . ?
Li C1 C2 C9 78.92(16) 3_666 . . . ?
Li C1 C2 C9 -62.54(12) . . . . ?
C1 C1 C2 C3 169.00(15) 3_666 . . . ?
C10 C1 C2 C3 -13.1(3) 3_666 . . . ?
Li C1 C2 C3 -110.95(18) 3_666 . . . ?
Li C1 C2 C3 107.58(17) . . . . ?
C1 C1 C2 Li 61.42(15) 3_666 . . . ?
C10 C1 C2 Li -120.6(2) 3_666 . . . ?
Li C1 C2 Li 141.46(11) 3_666 . . . ?
C9 C2 C3 C8 -41.9(2) . . . . ?
C1 C2 C3 C8 149.38(15) . . . . ?
Li C2 C3 C8 -122.79(15) . . . . ?
C9 C2 C3 C4 133.32(15) . . . . ?
C1 C2 C3 C4 -35.4(2) . . . . ?
Li C2 C3 C4 52.43(19) . . . . ?
C8 C3 C4 C5 1.8(2) . . . . ?
C2 C3 C4 C5 -173.57(15) . . . . ?
C3 C4 C5 C6 -1.3(3) . . . . ?
C4 C5 C6 C7 -0.2(3) . . . . ?
C5 C6 C7 C8 1.0(3) . . . . ?
C6 C7 C8 C3 -0.4(3) . . . . ?
C4 C3 C8 C7 -1.0(2) . . . . ?
C2 C3 C8 C7 174.41(15) . . . . ?
C1 C2 C9 C10 3.23(16) . . . . ?
C3 C2 C9 C10 -167.85(13) . . . . ?
Li C2 C9 C10 -61.36(13) . . . . ?
C1 C2 C9 Li 64.59(12) . . . . ?
C3 C2 C9 Li -106.49(15) . . . . ?
C2 C9 C10 C1 -4.00(16) . . . 3_666 ?
Li C9 C10 C1 -66.68(12) . . . 3_666 ?
C2 C9 C10 C11 167.19(13) . . . . ?
Li C9 C10 C11 104.51(15) . . . . ?
C2 C9 C10 Li 62.68(13) . . . . ?
C9 C10 C11 C16 -155.96(14) . . . . ?
C1 C10 C11 C16 12.9(2) 3_666 . . . ?
Li C10 C11 C16 -74.21(17) . . . . ?
C9 C10 C11 C12 22.1(2) . . . . ?
C1 C10 C11 C12 -169.05(14) 3_666 . . . ?
Li C10 C11 C12 103.82(15) . . . . ?
C16 C11 C12 C13 -2.2(2) . . . . ?
C10 C11 C12 C13 179.66(14) . . . . ?
C11 C12 C13 C14 0.1(2) . . . . ?
C12 C13 C14 C15 1.9(2) . . . . ?
C13 C14 C15 C16 -1.8(3) . . . . ?
C14 C15 C16 C11 -0.3(2) . . . . ?
C12 C11 C16 C15 2.2(2) . . . . ?
C10 C11 C16 C15 -179.65(14) . . . . ?
C17 O1 C18 C19A -159.9(16) . . . . ?
Li O1 C18 C19A -7.2(16) . . . . ?
C17 O1 C18 C19 170.5(2) . . . . ?
Li O1 C18 C19 -36.7(3) . . . . ?
C17 O1 C18 Li -152.7(2) . . . . ?
C20 O2 C19 C18 177.5(2) . . . . ?
Li O2 C19 C18 -36.6(4) . . . . ?
C20 O2 C19 Li -145.8(3) . . . . ?
O1 C18 C19 O2 48.9(4) . . . . ?
Li C18 C19 O2 24.7(2) . . . . ?
O1 C18 C19 Li 24.18(17) . . . . ?
O1 C18 C19A O2 -10(4) . . . . ?
Li C18 C19A O2 -15(3) . . . . ?
O1 C18 C19A Li 5.1(11) . . . . ?
C20 O2 C19A C18 -150(2) . . . . ?
Li O2 C19A C18 20(4) . . . . ?
C20 O2 C19A Li -169.7(15) . . . . ?
